data_4328436
loop_
_publ_author_name
'Alexander V. Safronov'
'Yulia V. Sevryugina'
'Satish S. Jalisatgi'
'Robert D. Kennedy'
'Charles L. Barnes'
'M. Frederick Hawthorne'

_publ_section_title
;
 Unfairly Forgotten Member of the Iodocarborane Family: Synthesis and
 Structural Characterization of 8-Iodo-1,2-dicarba-closo-dodecaborane, Its
 Precursors, and Derivatives.
;
_journal_name_full 'Inorganic Chemistry'
_journal_page_first 2629
_journal_page_last 2637
_journal_paper_doi 10.1021/ic2025846
_journal_volume 51
_journal_year 2012
_chemical_absolute_configuration ad
_chemical_formula_moiety
;
 B10 C2 H10 I2
;
_chemical_formula_sum 'C2 H10 B10 I2'
_chemical_formula_weight 396.00
_chemical_name_systematic
; 
 3,10-diiodo-1,2-dicarba-closo-dodecaborane(10) 
;
_space_group_IT_number 76
_symmetry_cell_setting tetragonal
_symmetry_Int_Tables_number 76
_symmetry_space_group_name_Hall 'P 4w'
_symmetry_space_group_name_H-M 'P 41'
_atom_sites_solution_hydrogens geom
_atom_sites_solution_primary direct
_atom_sites_solution_secondary difmap
_audit_creation_method SHELXL-97
_cell_angle_alpha 90.00
_cell_angle_beta 90.00
_cell_angle_gamma 90.00
_cell_formula_units_Z 4
_cell_length_a 7.5280(3)
_cell_length_b 7.5280(3)
_cell_length_c 21.1968(15)
_cell_measurement_reflns_used 9904
_cell_measurement_temperature 173(2)
_cell_measurement_theta_max 27.52
_cell_measurement_theta_min 2.87
_cell_volume 1201.24(11)
_computing_cell_refinement 'Apex II'
_computing_data_collection 'Apex II'
_computing_data_reduction SAINT
_computing_molecular_graphics 'SHELXP-01 (Sheldrick, 2001)'
_computing_publication_material 'SHELXCIF-01 (Sheldrick, 2001)'
_computing_structure_refinement 'SHELXL-01 (Sheldrick, 2001)'
_computing_structure_solution 'SHELXS-01 (Sheldrick, 2001)'
_diffrn_ambient_temperature 173(2)
_diffrn_measured_fraction_theta_full 0.999
_diffrn_measured_fraction_theta_max 0.999
_diffrn_measurement_device_type 'Bruker SMART APEX2 area detector'
_diffrn_measurement_method '0.5 deg wide \w exposures'
_diffrn_radiation_monochromator graphite
_diffrn_radiation_source 'fine-focus sealed tube'
_diffrn_radiation_type Mo-K\a
_diffrn_radiation_wavelength 0.71073
_diffrn_reflns_av_R_equivalents 0.0244
_diffrn_reflns_av_sigmaI/netI 0.0174
_diffrn_reflns_limit_h_max 9
_diffrn_reflns_limit_h_min -9
_diffrn_reflns_limit_k_max 9
_diffrn_reflns_limit_k_min -9
_diffrn_reflns_limit_l_max 27
_diffrn_reflns_limit_l_min -27
_diffrn_reflns_number 14202
_diffrn_reflns_theta_full 27.49
_diffrn_reflns_theta_max 27.49
_diffrn_reflns_theta_min 1.92
_exptl_absorpt_coefficient_mu 5.180
_exptl_absorpt_correction_T_max 0.75
_exptl_absorpt_correction_T_min 0.55
_exptl_absorpt_correction_type multi-scan
_exptl_absorpt_process_details
;
SADABS  (Bruker-AXS, 2007)
;
_exptl_crystal_colour yellow
_exptl_crystal_density_diffrn 2.190
_exptl_crystal_density_method none
_exptl_crystal_description plate
_exptl_crystal_F_000 712
_exptl_crystal_size_max 0.26
_exptl_crystal_size_mid 0.16
_exptl_crystal_size_min 0.06
_refine_diff_density_max 0.652
_refine_diff_density_min -0.689
_refine_diff_density_rms 0.073
_refine_ls_abs_structure_details 'Flack H D (1983), Acta Cryst. A39, 876-881'
_refine_ls_abs_structure_Flack -0.04(4)
_refine_ls_extinction_coef noref
_refine_ls_extinction_method none
_refine_ls_goodness_of_fit_ref 1.064
_refine_ls_hydrogen_treatment mixed
_refine_ls_matrix_type full
_refine_ls_number_parameters 136
_refine_ls_number_reflns 2752
_refine_ls_number_restraints 14
_refine_ls_restrained_S_all 1.069
_refine_ls_R_factor_all 0.0217
_refine_ls_R_factor_gt 0.0206
_refine_ls_shift/su_max 0.001
_refine_ls_shift/su_mean 0.000
_refine_ls_structure_factor_coef Fsqd
_refine_ls_weighting_details 'calc w=1/[\s^2^(Fo^2^)+(0.0253P)^2^+0.8049P] where P=(Fo^2^+2Fc^2^)/3'
_refine_ls_weighting_scheme calc
_refine_ls_wR_factor_gt 0.0506
_refine_ls_wR_factor_ref 0.0516
_reflns_number_gt 2640
_reflns_number_total 2752
_reflns_threshold_expression I>2\s(I)
_cod_data_source_file ic2025846_si_001_6.cif
_cod_data_source_block '[B10C2H10](3,10-I)2_(15)'
_cod_original_sg_symbol_Hall 'P 4w        '
_cod_original_sg_symbol_H-M 'P 41 '
_cod_database_code 4328436

loop_
_symmetry_equiv_pos_as_xyz
'x, y, z'
'-x, -y, z+1/2'
'-y, x, z+1/4'
'y, -x, z+3/4'

loop_
_atom_site_label
_atom_site_type_symbol
_atom_site_fract_x
_atom_site_fract_y
_atom_site_fract_z
_atom_site_U_iso_or_equiv
_atom_site_adp_type
_atom_site_occupancy
_atom_site_symmetry_multiplicity
_atom_site_calc_flag
_atom_site_refinement_flags
C1 C -0.0680(12) 0.4558(10) 0.0589(4) 0.0348(19) Uani 1 1 d D
H1 H -0.193(3) 0.511(4) 0.0407(15) 0.038(13) Uiso 1 1 d D
C2 C -0.0590(11) 0.3682(11) 0.1350(5) 0.043(2) Uani 1 1 d D
H2 H -0.181(3) 0.368(5) 0.1635(15) 0.08(2) Uiso 1 1 d D
B3 B -0.0281(12) 0.2259(12) 0.0679(5) 0.031(2) Uani 1 1 d D
I3 I -0.23676(8) 0.04761(9) 0.039637(15) 0.05221(17) Uani 1 1 d .
B4 B 0.0901(10) 0.3547(11) 0.0120(4) 0.0271(18) Uani 1 1 d D
H4 H 0.0685 0.3398 -0.0401 0.032 Uiso 1 1 calc R
B5 B 0.1374(10) 0.5595(11) 0.0456(4) 0.0279(17) Uani 1 1 d D
H5 H 0.1491 0.6818 0.0157 0.034 Uiso 1 1 calc R
B6 B 0.0429(13) 0.5630(11) 0.1183(5) 0.032(2) Uani 1 1 d D
H6 H -0.0122 0.6898 0.1378 0.039 Uiso 1 1 calc R
B7 B 0.0997(11) 0.2027(10) 0.1357(4) 0.0254(15) Uani 1 1 d D
H7 H 0.0844 0.0836 0.1669 0.030 Uiso 1 1 calc R
B8 B 0.1984(10) 0.1887(11) 0.0584(3) 0.0208(14) Uani 1 1 d .
H8 H 0.2500 0.0620 0.0377 0.025 Uiso 1 1 calc R
B9 B 0.3080(11) 0.3974(12) 0.0437(4) 0.0292(16) Uani 1 1 d .
H9 H 0.4306 0.4071 0.0140 0.035 Uiso 1 1 calc R
B10 B 0.2709(12) 0.5379(10) 0.1116(4) 0.028(2) Uani 1 1 d .
I10 I 0.45859(9) 0.73534(8) 0.139529(13) 0.05329(18) Uani 1 1 d .
B11 B 0.1478(11) 0.4088(12) 0.1668(4) 0.0297(19) Uani 1 1 d D
H11 H 0.1679 0.4272 0.2188 0.036 Uiso 1 1 calc R
B12 B 0.3090(12) 0.3020(14) 0.1210(4) 0.0335(19) Uani 1 1 d .
H12 H 0.4346 0.2485 0.1420 0.040 Uiso 1 1 calc R

loop_
_atom_site_aniso_label
_atom_site_aniso_U_11
_atom_site_aniso_U_22
_atom_site_aniso_U_33
_atom_site_aniso_U_23
_atom_site_aniso_U_13
_atom_site_aniso_U_12
C1 0.054(5) 0.030(4) 0.021(4) 0.005(3) 0.002(3) 0.000(3)
C2 0.043(5) 0.041(4) 0.046(5) 0.014(4) 0.008(4) 0.002(3)
B3 0.025(4) 0.032(5) 0.036(5) 0.005(3) 0.003(3) -0.002(3)
I3 0.0418(3) 0.0627(4) 0.0522(4) -0.0101(4) -0.0026(3) -0.0203(3)
B4 0.020(3) 0.035(4) 0.026(4) 0.000(3) -0.003(3) -0.002(4)
B5 0.037(4) 0.033(4) 0.014(3) -0.006(3) -0.010(3) -0.005(3)
B6 0.048(6) 0.022(4) 0.027(5) 0.004(3) -0.001(3) 0.010(3)
B7 0.030(4) 0.017(3) 0.029(4) 0.009(3) 0.013(3) 0.004(3)
B8 0.019(3) 0.027(4) 0.016(4) -0.005(3) 0.005(3) 0.003(3)
B9 0.027(3) 0.042(4) 0.018(4) -0.005(3) 0.001(3) -0.001(3)
B10 0.042(5) 0.028(5) 0.014(4) -0.004(3) -0.003(3) -0.004(3)
I10 0.0645(4) 0.0469(4) 0.0485(4) 0.0006(3) -0.0107(4) -0.0261(3)
B11 0.032(4) 0.036(4) 0.021(4) 0.007(4) 0.001(3) 0.001(4)
B12 0.028(4) 0.041(5) 0.031(5) -0.003(4) 0.001(3) 0.002(4)

loop_
_atom_type_symbol
_atom_type_description
_atom_type_scat_dispersion_real
_atom_type_scat_dispersion_imag
_atom_type_scat_source
C C 0.0033 0.0016 'International Tables Vol C Tables 4.2.6.8 and 6.1.1.4'
H H 0.0000 0.0000 'International Tables Vol C Tables 4.2.6.8 and 6.1.1.4'
B B 0.0013 0.0007 'International Tables Vol C Tables 4.2.6.8 and 6.1.1.4'
I I -0.4742 1.8119 'International Tables Vol C Tables 4.2.6.8 and 6.1.1.4'

loop_
_geom_angle_atom_site_label_1
_geom_angle_atom_site_label_2
_geom_angle_atom_site_label_3
_geom_angle
_geom_angle_publ_flag
B6 C1 B4 107.2(6) y
B6 C1 C2 58.7(4) y
B4 C1 C2 109.8(6) y
B6 C1 B5 58.6(4) y
B4 C1 B5 59.8(5) y
C2 C1 B5 106.4(6) y
B6 C1 B3 107.5(6) y
B4 C1 B3 60.9(5) y
C2 C1 B3 61.5(5) y
B5 C1 B3 107.7(6) y
B6 C2 B11 61.3(5) y
B6 C2 B7 108.3(5) y
B11 C2 B7 60.0(5) y
B6 C2 C1 59.7(4) y
B11 C2 C1 109.3(6) y
B7 C2 C1 107.9(6) y
B6 C2 B3 107.0(6) y
B11 C2 B3 107.4(6) y
B7 C2 B3 59.1(5) y
C1 C2 B3 59.9(5) y
B7 B3 B8 62.4(5) y
B7 B3 C1 106.3(6) y
B8 B3 C1 108.2(7) y
B7 B3 B4 109.3(6) y
B8 B3 B4 61.2(5) y
C1 B3 B4 58.5(5) y
B7 B3 C2 58.4(5) y
B8 B3 C2 108.3(6) y
C1 B3 C2 58.6(5) y
B4 B3 C2 105.6(6) y
B7 B3 I3 124.8(5) y
B8 B3 I3 125.7(6) y
C1 B3 I3 117.2(6) y
B4 B3 I3 121.5(6) y
C2 B3 I3 119.8(5) y
C1 B4 B5 60.9(5) y
C1 B4 B3 60.7(5) y
B5 B4 B3 108.3(6) y
C1 B4 B8 107.8(6) y
B5 B4 B8 107.5(6) y
B3 B4 B8 58.5(4) y
C1 B4 B9 109.5(6) y
B5 B4 B9 60.1(5) y
B3 B4 B9 107.8(6) y
B8 B4 B9 60.2(4) y
B6 B5 B10 60.7(5) y
B6 B5 B4 107.5(6) y
B10 B5 B4 111.6(6) y
B6 B5 C1 59.4(4) y
B10 B5 C1 109.9(6) y
B4 B5 C1 59.3(4) y
B6 B5 B9 109.6(6) y
B10 B5 B9 62.1(5) y
B4 B5 B9 61.8(5) y
C1 B5 B9 109.6(5) y
C2 B6 B5 111.5(7) y
C2 B6 C1 61.6(5) y
B5 B6 C1 62.0(4) y
C2 B6 B10 111.8(6) y
B5 B6 B10 60.6(5) y
C1 B6 B10 111.8(7) y
C2 B6 B11 60.3(5) y
B5 B6 B11 109.6(6) y
C1 B6 B11 110.0(6) y
B10 B6 B11 61.7(5) y
B11 B7 C2 60.0(5) y
B11 B7 B3 110.0(6) y
C2 B7 B3 62.4(5) y
B11 B7 B12 60.0(5) y
C2 B7 B12 108.0(6) y
B3 B7 B12 107.7(6) y
B11 B7 B8 108.3(5) y
C2 B7 B8 108.6(6) y
B3 B7 B8 58.8(5) y
B12 B7 B8 59.9(4) y
B3 B8 B12 107.1(7) y
B3 B8 B4 60.3(5) y
B12 B8 B4 106.8(7) y
B3 B8 B9 109.2(6) y
B12 B8 B9 59.9(4) y
B4 B8 B9 60.3(5) y
B3 B8 B7 58.8(5) y
B12 B8 B7 59.2(4) y
B4 B8 B7 105.8(5) y
B9 B8 B7 107.2(5) y
B5 B9 B12 105.0(6) y
B5 B9 B8 105.4(6) y
B12 B9 B8 59.6(4) y
B5 B9 B4 58.1(4) y
B12 B9 B4 105.9(6) y
B8 B9 B4 59.5(5) y
B5 B9 B10 57.8(4) y
B12 B9 B10 60.4(5) y
B8 B9 B10 107.6(6) y
B4 B9 B10 105.1(6) y
B5 B10 B6 58.7(5) y
B5 B10 B11 106.3(6) y
B6 B10 B11 59.4(5) y
B5 B10 B9 60.1(4) y
B6 B10 B9 106.4(6) y
B11 B10 B9 106.5(6) y
B5 B10 B12 105.9(6) y
B6 B10 B12 104.8(6) y
B11 B10 B12 58.3(5) y
B9 B10 B12 59.3(5) y
B5 B10 I10 122.9(5) y
B6 B10 I10 123.9(5) y
B11 B10 I10 122.8(5) y
B9 B10 I10 121.7(5) y
B12 B10 I10 123.2(6) y
B7 B11 C2 60.1(5) y
B7 B11 B6 106.1(7) y
C2 B11 B6 58.5(5) y
B7 B11 B12 61.3(5) y
C2 B11 B12 109.1(7) y
B6 B11 B12 107.0(6) y
B7 B11 B10 110.4(6) y
C2 B11 B10 108.0(6) y
B6 B11 B10 58.9(5) y
B12 B11 B10 61.7(5) y
B11 B12 B7 58.6(5) y
B11 B12 B8 108.0(7) y
B7 B12 B8 60.9(4) y
B11 B12 B9 108.8(6) y
B7 B12 B9 109.1(6) y
B8 B12 B9 60.6(4) y
B11 B12 B10 60.0(5) y
B7 B12 B10 107.0(6) y
B8 B12 B10 108.3(7) y
B9 B12 B10 60.3(5) y

loop_
_geom_bond_atom_site_label_1
_geom_bond_atom_site_label_2
_geom_bond_distance
_geom_bond_publ_flag
C1 B6 1.712(6) y
C1 B4 1.728(11) y
C1 C2 1.744(12) y
C1 B5 1.755(12) y
C1 B3 1.767(12) y
C2 B6 1.693(12) y
C2 B11 1.725(12) y
C2 B7 1.726(11) y
C2 B3 1.796(13) y
B3 B7 1.739(14) y
B3 B8 1.739(11) y
B3 B4 1.771(12) y
B3 I3 2.151(9) y
B4 B5 1.736(11) y
B4 B8 1.787(12) y
B4 B9 1.802(11) y
B5 B6 1.697(12) y
B5 B10 1.730(11) y
B5 B9 1.772(12) y
B6 B10 1.733(13) y
B6 B11 1.742(11) y
B7 B11 1.725(12) y
B7 B12 1.772(12) y
B7 B8 1.803(11) y
B8 B12 1.784(5) y
B8 B9 1.802(12) y
B9 B12 1.789(13) y
B9 B10 1.808(12) y
B10 B11 1.782(12) y
B10 B12 1.810(12) y
B10 I10 2.135(8) y
B11 B12 1.750(13) y
